data_9009426
loop_
_publ_author_name
'Basso, R.'
'Cabella, R.'
'Lucchetti, G.'
'Marescotti, P.'
'Martinelli, A.'

_publ_section_title
;
 Structural studies on synthetic and natural Fe-Sb-oxides of MO2 type
 Sample: case 1 refinement in the rutile structure
 This is the preferred structural model
;
_journal_name_full 'Neues Jahrbuch fur Mineralogie, Monatshefte'
_journal_page_first 407
_journal_page_last 420
_journal_volume 2003
_journal_year 2003
_chemical_compound_source 'Djebel Nador, Algeria'
_chemical_formula_sum 'Fe0.5 O2 Sb0.5'
_chemical_name_mineral Tripuhyite
_space_group_IT_number 136
_symmetry_space_group_name_Hall '-P 4n 2n'
_symmetry_space_group_name_H-M 'P 42/m n m'
_cell_angle_alpha 90
_cell_angle_beta 90
_cell_angle_gamma 90
_cell_length_a 4.6353
_cell_length_b 4.6353
_cell_length_c 3.0694
_cell_formula_units_Z 2
_cell_volume 65.949
_database_code_amcsd 0014926
_exptl_crystal_density_diffrn 6.083
_cod_original_formula_sum '(Fe.5 Sb.5) O2'
_cod_database_code 9009426

loop_
_space_group_symop_operation_xyz
x,y,z
-y,-x,z
y,x,-z
1/2+y,1/2-x,1/2-z
1/2-y,1/2+x,1/2+z
1/2+x,1/2-y,1/2+z
1/2-x,1/2+y,1/2-z
x,y,-z
-x,-y,z
y,x,z
-y,-x,-z
1/2-y,1/2+x,1/2-z
1/2+y,1/2-x,1/2+z
1/2-x,1/2+y,1/2+z
1/2+x,1/2-y,1/2-z
-x,-y,-z

loop_
_atom_site_label
_atom_site_fract_x
_atom_site_fract_y
_atom_site_fract_z
_atom_site_occupancy
Fe 0.00000 0.00000 0.00000 0.50000
Sb 0.00000 0.00000 0.00000 0.50000
O 0.30200 0.30200 0.00000 1.00000

loop_
_cod_related_entry_id
_cod_related_entry_database
_cod_related_entry_code
1 AMCSD 0014926
